data_2005464
loop_
_publ_author_name
'Mosher, M. D.'
'Natale, N. R.'
'Vij, A.'

_publ_section_title
;
 An Intercalating Isoxazole
;
_journal_issue 10
_journal_name_full 'Acta Crystallographica Section C'
_journal_page_first 2513
_journal_page_last 2515
_journal_paper_doi 10.1107/S0108270196005082
_journal_volume 52
_journal_year 1996
_chemical_formula_sum 'C21 H17 N O3'
_chemical_formula_weight 331.36
_chemical_name_systematic 'Ethyl 3-(9-anthryl)-5-methyl-4-isoxazolecarboxylate'
_space_group_IT_number 14
_symmetry_cell_setting monoclinic
_symmetry_space_group_name_Hall '-P 2yn'
_symmetry_space_group_name_H-M 'P 1 21/n 1'
_audit_creation_method SHELXL
_cell_angle_alpha 90.00
_cell_angle_beta 94.9500(10)
_cell_angle_gamma 90.00
_cell_formula_units_Z 4
_cell_length_a 10.27430(10)
_cell_length_b 9.6211(2)
_cell_length_c 17.3827(4)
_cell_measurement_reflns_used '140 reflections from 60 frames'
_cell_measurement_temperature 293(2)
_cell_measurement_theta_max 23.28
_cell_measurement_theta_min 2.22
_cell_volume 1711.87(6)
_computing_cell_refinement SMART
_computing_data_collection 'SMART (Siemens, 1995) '
_computing_data_reduction 'SAINT (Siemens, 1995) '
_computing_molecular_graphics 'SHELXTL-Plus (Sheldrick, 1993b)'
_computing_publication_material SHELXTL-Plus
_computing_structure_refinement 'SHELXL93 (Sheldrick, 1993a)'
_computing_structure_solution 'SHELXS86 (Sheldrick, 1990)'
_diffrn_ambient_temperature 293(2)
_diffrn_measurement_device 'Siemens CCD'
_diffrn_measurement_method '\w (Campana, Shepard & Litchman, 1980)'
_diffrn_radiation_monochromator graphite
_diffrn_radiation_source 'fine-focus sealed tube'
_diffrn_radiation_type MoK\a
_diffrn_radiation_wavelength 0.71073
_diffrn_reflns_av_R_equivalents 0.038
_diffrn_reflns_av_sigmaI/netI 0.0276
_diffrn_reflns_limit_h_max 11
_diffrn_reflns_limit_h_min -11
_diffrn_reflns_limit_k_max 6
_diffrn_reflns_limit_k_min -10
_diffrn_reflns_limit_l_max 19
_diffrn_reflns_limit_l_min -19
_diffrn_reflns_number 6529
_diffrn_reflns_theta_max 23.28
_diffrn_reflns_theta_min 2.22
_diffrn_standards_decay_% <2
_diffrn_standards_interval_time 'At beginning and end of data collection'
_diffrn_standards_number '50 Frames'
_exptl_absorpt_coefficient_mu 0.086
_exptl_absorpt_correction_T_max 0.912
_exptl_absorpt_correction_T_min 0.713
_exptl_absorpt_correction_type
;\y scans refinement: raw data from reflection frames was used as the
\y-data file
;
_exptl_crystal_colour Colorless
_exptl_crystal_density_diffrn 1.286
_exptl_crystal_density_method none
_exptl_crystal_description Prismatic
_exptl_crystal_F_000 696
_exptl_crystal_size_max 0.80
_exptl_crystal_size_mid 0.25
_exptl_crystal_size_min 0.25
_refine_diff_density_max 0.16
_refine_diff_density_min -0.12
_refine_ls_extinction_coef 0.0174(16)
_refine_ls_extinction_method 'SHELXL93 (Sheldrick, 1993a)'
_refine_ls_goodness_of_fit_all 1.20
_refine_ls_goodness_of_fit_obs 1.222
_refine_ls_hydrogen_treatment isotropic
_refine_ls_matrix_type full
_refine_ls_number_parameters 295
_refine_ls_number_reflns 2454
_refine_ls_number_restraints 0
_refine_ls_restrained_S_all 1.200
_refine_ls_restrained_S_obs 1.222
_refine_ls_R_factor_all 0.0498
_refine_ls_R_factor_obs 0.047
_refine_ls_shift/esd_max -0.003
_refine_ls_shift/esd_mean 0.000
_refine_ls_structure_factor_coef Fsqd
_refine_ls_weighting_details 'w = 1/[\s^2^(Fo^2^)+(0.0346P)^2^+0.6031P] where P = (Fo^2^+2Fc^2^)/3'
_refine_ls_weighting_scheme calc
_refine_ls_wR_factor_all 0.111
_refine_ls_wR_factor_obs 0.1094
_reflns_number_observed 2314
_reflns_number_total 2454
_reflns_observed_criterion >2sigma(I)
_cod_data_source_file bk1222.cif
_cod_data_source_block anthisox
_cod_depositor_comments
;
The following automatic conversions were performed:
'_symmetry_cell_setting' value 'Monoclinic' changed to 'monoclinic'
according to '/home/saulius/struct/CIF-dictionaries/cif_core.dic'
dictionary named 'cif_core.dic' version 2.4.1 from 2010-06-29.

Automatic conversion script
Id: cif_fix_enum 1527 2010-12-29 10:47:43Z saulius 

The following automatic conversions were performed:

'_symmetry_cell_setting' value 'Monoclinic' changed to 'monoclinic'
according to /home/saulius/struct/CIF-dictionaries/cif_core.dic
dictionary named 'cif_core.dic' version 2.4.1 from 2010-06-29.

Automatic conversion script
Id: cif_fix_values 1715 2011-07-08 13:25:40Z adriana 

The following automatic conversions were performed:

'_refine_ls_weighting_scheme' value 'calc w =
1/[\s^2^(Fo^2^)+(0.0346P)^2^+0.6031P] where P = (Fo^2^+2Fc^2^)/3' was
changed to 'calc'. New tag '_refine_ls_weighting_details' was
created. The value of the new tag was set to 'w =
1/[\s^2^(Fo^2^)+(0.0346P)^2^+0.6031P] where P = (Fo^2^+2Fc^2^)/3'.

Automatic conversion script
Id: cif_fix_values 3143 2015-03-26 13:38:13Z robertas 
;
_cod_original_sg_symbol_H-M 'P 21/n'
_cod_database_code 2005464

loop_
_symmetry_equiv_pos_as_xyz
'x, y, z'
'-x+1/2, y+1/2, -z+1/2'
'-x, -y, -z'
'x-1/2, -y-1/2, z-1/2'

loop_
_atom_site_aniso_label
_atom_site_aniso_U_11
_atom_site_aniso_U_22
_atom_site_aniso_U_33
_atom_site_aniso_U_12
_atom_site_aniso_U_13
_atom_site_aniso_U_23
O1 0.0461(8) 0.0507(9) 0.0835(11) -0.0115(7) 0.0016(7) 0.0054(8)
O2 0.0492(9) 0.0682(11) 0.0953(12) 0.0114(8) -0.0113(8) 0.0057(9)
O3 0.0488(9) 0.0451(9) 0.1004(12) 0.0006(7) 0.0015(8) 0.0151(8)
N1 0.0395(9) 0.0502(11) 0.0725(12) -0.0065(8) -0.0011(8) 0.0059(9)
C1 0.0399(10) 0.0415(11) 0.0470(11) -0.0032(9) 0.0028(8) 0.0013(9)
C2 0.0360(10) 0.0472(12) 0.0501(11) -0.0019(9) 0.0022(8) 0.0013(9)
C3 0.0401(11) 0.0567(14) 0.0609(13) -0.0043(10) 0.0032(9) 0.0020(10)
C4 0.0441(14) 0.083(2) 0.127(3) -0.0109(15) -0.006(2) 0.003(2)
C5 0.0419(11) 0.0553(13) 0.0525(12) 0.0017(10) 0.0025(9) -0.0012(10)
C6 0.077(2) 0.0483(15) 0.126(3) 0.0033(14) 0.007(2) 0.021(2)
C7 0.102(3) 0.079(3) 0.269(8) -0.029(2) -0.023(4) 0.076(4)
C8 0.0350(10) 0.0376(10) 0.0571(12) 0.0009(8) -0.0006(9) 0.0016(9)
C9 0.0401(11) 0.0419(11) 0.0571(12) 0.0052(9) -0.0026(9) -0.0002(9)
C10 0.0512(13) 0.0570(14) 0.0608(14) 0.0054(11) 0.0004(11) 0.0010(11)
C11 0.069(2) 0.076(2) 0.0582(15) 0.0111(13) 0.0026(12) 0.0010(13)
C12 0.075(2) 0.082(2) 0.064(2) 0.0051(15) -0.0151(14) -0.0132(14)
C13 0.0596(15) 0.070(2) 0.074(2) -0.0069(13) -0.0161(13) -0.0074(13)
C14 0.0440(11) 0.0470(12) 0.0674(14) 0.0009(10) -0.0110(10) -0.0022(10)
C15 0.0399(12) 0.0533(13) 0.080(2) -0.0093(10) -0.0073(11) 0.0036(12)
C16 0.0360(10) 0.0452(12) 0.0709(14) -0.0012(9) -0.0007(10) 0.0059(10)
C17 0.0416(12) 0.0616(15) 0.089(2) -0.0085(11) 0.0081(12) 0.0123(13)
C18 0.0617(15) 0.072(2) 0.073(2) -0.0061(13) 0.0175(13) 0.0127(13)
C19 0.0655(15) 0.065(2) 0.0593(15) -0.0066(12) 0.0079(12) 0.0031(12)
C20 0.0461(12) 0.0521(13) 0.0598(13) -0.0064(10) 0.0040(10) 0.0030(10)
C21 0.0373(10) 0.0406(11) 0.0587(12) 0.0015(8) 0.0012(9) 0.0034(9)

loop_
_atom_site_label
_atom_site_occupancy
_atom_site_fract_x
_atom_site_fract_y
_atom_site_fract_z
_atom_site_U_iso_or_equiv
_atom_site_thermal_displace_type
_atom_site_calc_flag
_atom_site_type_symbol
O1 1 0.22814(13) 0.5969(2) 0.31699(9) 0.0604(4) Uani d O
O2 1 0.34404(14) 0.1845(2) 0.37676(10) 0.0719(5) Uani d O
O3 1 0.13194(14) 0.14641(15) 0.34434(10) 0.0651(5) Uani d O
N1 1 0.0936(2) 0.5666(2) 0.29924(10) 0.0544(5) Uani d N
C1 1 0.0829(2) 0.4325(2) 0.30851(11) 0.0428(5) Uani d C
C2 1 0.2063(2) 0.3707(2) 0.33265(11) 0.0445(5) Uani d C
C3 1 0.2916(2) 0.4784(2) 0.33683(12) 0.0526(5) Uani d C
C4 1 0.4344(3) 0.4912(4) 0.3584(3) 0.0853(10) Uani d C
H4C 1 0.4734(34) 0.4071(43) 0.3481(21) 0.128(14) Uiso d H
H4B 1 0.4683(39) 0.5561(47) 0.3278(25) 0.160(17) Uiso d H
H4A 1 0.4485(45) 0.5068(48) 0.4081(29) 0.180(22) Uiso d H
C5 1 0.2378(2) 0.2258(2) 0.35330(12) 0.0500(5) Uani d C
C6 1 0.1431(3) 0.0036(3) 0.3708(2) 0.0839(9) Uani d C
H6B 1 0.2023(32) -0.0449(37) 0.3419(19) 0.117(12) Uiso d H
H6A 1 0.1908(33) 0.0079(33) 0.4260(21) 0.120(12) Uiso d H
C7 1 0.0101(5) -0.0499(5) 0.3702(5) 0.152(3) Uani d C
H7C 1 0.0129(39) -0.1333(53) 0.3848(25) 0.158(16) Uiso d H
H7B 1 -0.0495(54) -0.0251(58) 0.3319(33) 0.214(26) Uiso d H
H7A 1 0.0206(38) 0.0045(40) 0.4324(22) 0.143(16) Uiso d H
C8 1 -0.0474(2) 0.3649(2) 0.29457(11) 0.0435(5) Uani d C
C9 1 -0.0960(2) 0.3308(2) 0.21868(12) 0.0468(5) Uani d C
C10 1 -0.0335(2) 0.3707(2) 0.15184(13) 0.0566(6) Uani d C
H10 1 0.0433(21) 0.4267(23) 0.1592(12) 0.057(6) Uiso d H
C11 1 -0.0842(3) 0.3325(3) 0.08003(15) 0.0679(7) Uani d C
H11 1 -0.0401(23) 0.3665(26) 0.0355(15) 0.079(8) Uiso d H
C12 1 -0.1978(3) 0.2492(3) 0.0703(2) 0.0750(8) Uani d C
H12 1 -0.2292(26) 0.2186(29) 0.0187(17) 0.098(9) Uiso d H
C13 1 -0.2604(3) 0.2103(3) 0.1314(2) 0.0693(7) Uani d C
H13 1 -0.3382(25) 0.1565(26) 0.1268(14) 0.081(8) Uiso d H
C14 1 -0.2149(2) 0.2515(2) 0.20774(13) 0.0537(6) Uani d C
C15 1 -0.2826(2) 0.2179(2) 0.27087(14) 0.0586(6) Uani d C
H15 1 -0.3666(24) 0.1681(24) 0.2632(13) 0.070(7) Uiso d H
C16 1 -0.2382(2) 0.2572(2) 0.34538(13) 0.0510(5) Uani d C
C17 1 -0.3089(2) 0.2259(3) 0.4109(2) 0.0638(7) Uani d C
H17 1 -0.3899(24) 0.1803(25) 0.4004(13) 0.073(7) Uiso d H
C18 1 -0.2626(2) 0.2627(3) 0.4829(2) 0.0683(7) Uani d C
H18 1 -0.3108(24) 0.2415(27) 0.5273(15) 0.083(8) Uiso d H
C19 1 -0.1416(2) 0.3325(3) 0.49531(15) 0.0632(6) Uani d C
H19 1 -0.1108(22) 0.3546(24) 0.5467(14) 0.069(7) Uiso d H
C20 1 -0.0712(2) 0.3641(2) 0.43541(12) 0.0527(5) Uani d C
H16 1 0.0129(20) 0.4075(22) 0.4451(11) 0.054(6) Uiso d H
C21 1 -0.1166(2) 0.3299(2) 0.35788(12) 0.0457(5) Uani d C

loop_
_atom_type_symbol
_atom_type_description
_atom_type_scat_dispersion_real
_atom_type_scat_dispersion_imag
_atom_type_scat_source
C C 0.0033 0.0016 'International Tables Vol C Tables 4.2.6.8 and 6.1.1.4'
H H 0.0000 0.0000 'International Tables Vol C Tables 4.2.6.8 and 6.1.1.4'
N N 0.0061 0.0033 'International Tables Vol C Tables 4.2.6.8 and 6.1.1.4'
O O 0.0106 0.0060 'International Tables Vol C Tables 4.2.6.8 and 6.1.1.4'

loop_
_geom_angle_atom_site_label_1
_geom_angle_atom_site_label_2
_geom_angle_atom_site_label_3
_geom_angle
_geom_angle_publ_flag
C3 O1 N1 108.86(14) ?
C5 O3 C6 117.8(2) yes
C1 N1 O1 105.46(15) ?
N1 C1 C2 111.4(2) ?
N1 C1 C8 119.7(2) ?
C2 C1 C8 128.9(2) yes
C3 C2 C1 104.5(2) ?
C3 C2 C5 125.8(2) yes
C1 C2 C5 129.6(2) yes
O1 C3 C2 109.7(2) ?
O1 C3 C4 116.2(2) ?
C2 C3 C4 134.1(2) ?
O2 C5 O3 124.2(2) ?
O2 C5 C2 125.0(2) yes
O3 C5 C2 110.8(2) yes
O3 C6 C7 106.5(3) yes
C21 C8 C9 121.1(2) ?
C21 C8 C1 119.1(2) yes
C9 C8 C1 119.7(2) yes
C8 C9 C10 123.5(2) ?
C8 C9 C14 118.4(2) ?
C10 C9 C14 118.1(2) ?
C11 C10 C9 120.7(2) ?
C10 C11 C12 120.6(3) ?
C13 C12 C11 120.7(2) ?
C12 C13 C14 121.3(2) ?
C15 C14 C13 121.7(2) ?
C15 C14 C9 119.8(2) ?
C13 C14 C9 118.5(2) ?
C14 C15 C16 121.9(2) ?
C15 C16 C21 119.2(2) ?
C15 C16 C17 122.3(2) ?
C21 C16 C17 118.5(2) ?
C18 C17 C16 121.3(2) ?
C17 C18 C19 120.1(2) ?
C20 C19 C18 120.8(2) ?
C19 C20 C21 121.5(2) ?
C8 C21 C20 122.7(2) ?
C8 C21 C16 119.5(2) ?
C20 C21 C16 117.8(2) ?

loop_
_geom_bond_atom_site_label_1
_geom_bond_atom_site_label_2
_geom_bond_distance
_geom_bond_publ_flag
O1 C3 1.343(3) ?
O1 N1 1.421(2) yes
O2 C5 1.199(2) yes
O3 C5 1.327(2) yes
O3 C6 1.451(3) yes
N1 C1 1.306(3) yes
C1 C2 1.430(3) ?
C1 C8 1.489(3) yes
C2 C3 1.356(3) ?
C2 C5 1.469(3) yes
C3 C4 1.487(3) yes
C6 C7 1.459(5) yes
C8 C21 1.402(3) ?
C8 C9 1.408(3) ?
C9 C10 1.427(3) ?
C9 C14 1.439(3) ?
C10 C11 1.361(3) ?
C11 C12 1.414(4) ?
C12 C13 1.341(4) ?
C13 C14 1.425(3) ?
C14 C15 1.387(3) ?
C15 C16 1.388(3) ?
C16 C21 1.432(3) ?
C16 C17 1.434(3) ?
C17 C18 1.348(4) ?
C18 C19 1.414(3) ?
C19 C20 1.353(3) ?
C4 H4C 0.93(4) ?
C4 H4B 0.91(4) ?
C4 H4A 0.88(5) ?
C6 H6B 0.94(3) ?
C6 H6A 1.04(4) ?
C7 H7C 0.84(5) ?
C7 H7B 0.90(6) ?
C7 H7A 1.20(4) ?
C10 H10 0.95(2) ?
C11 H11 0.99(3) ?
C12 H12 0.97(3) ?
C13 H13 0.95(3) ?
C15 H15 0.99(2) ?
C17 H17 0.94(2) ?
C18 H18 0.97(3) ?
C19 H19 0.95(2) ?
C20 H16 0.96(2) ?

loop_
_geom_torsion_atom_site_label_1
_geom_torsion_atom_site_label_2
_geom_torsion_atom_site_label_3
_geom_torsion_atom_site_label_4
_geom_torsion
_geom_torsion_publ_flag
C3 O1 N1 C1 -0.5(2) ?
O1 N1 C1 C2 0.4(2) ?
O1 N1 C1 C8 179.9(2) ?
N1 C1 C2 C3 -0.2(2) ?
C8 C1 C2 C3 -179.6(2) ?
N1 C1 C2 C5 176.6(2) ?
C8 C1 C2 C5 -2.8(3) ?
N1 O1 C3 C2 0.4(2) ?
N1 O1 C3 C4 -179.2(3) ?
C1 C2 C3 O1 -0.2(2) ?
C5 C2 C3 O1 -177.1(2) ?
C1 C2 C3 C4 179.4(3) ?
C5 C2 C3 C4 2.5(5) ?
C6 O3 C5 O2 5.5(4) yes
C6 O3 C5 C2 -172.9(2) yes
C3 C2 C5 O2 0.1(3) yes
C1 C2 C5 O2 -176.1(2) yes
C3 C2 C5 O3 178.6(2) yes
C1 C2 C5 O3 2.4(3) yes
C5 O3 C6 C7 167.7(4) yes
N1 C1 C8 C21 -101.2(2) yes
C2 C1 C8 C21 78.2(3) yes
N1 C1 C8 C9 82.1(2) yes
C2 C1 C8 C9 -98.5(2) yes
C21 C8 C9 C10 176.3(2) ?
C1 C8 C9 C10 -7.0(3) ?
C21 C8 C9 C14 -3.6(3) ?
C1 C8 C9 C14 173.0(2) ?
C8 C9 C10 C11 178.9(2) ?
C14 C9 C10 C11 -1.1(3) ?
C9 C10 C11 C12 -1.8(4) ?
C10 C11 C12 C13 2.3(4) ?
C11 C12 C13 C14 0.1(4) ?
C12 C13 C14 C15 176.6(2) ?
C12 C13 C14 C9 -3.0(4) ?
C8 C9 C14 C15 3.8(3) ?
C10 C9 C14 C15 -176.2(2) ?
C8 C9 C14 C13 -176.6(2) ?
C10 C9 C14 C13 3.4(3) ?
C13 C14 C15 C16 179.6(2) ?
C9 C14 C15 C16 -0.8(3) ?
C14 C15 C16 C21 -2.4(3) ?
C14 C15 C16 C17 178.5(2) ?
C15 C16 C17 C18 178.7(2) ?
C21 C16 C17 C18 -0.4(3) ?
C16 C17 C18 C19 -0.6(4) ?
C17 C18 C19 C20 0.5(4) ?
C18 C19 C20 C21 0.7(4) ?
C9 C8 C21 C20 -179.3(2) ?
C1 C8 C21 C20 4.1(3) ?
C9 C8 C21 C16 0.5(3) ?
C1 C8 C21 C16 -176.2(2) ?
C19 C20 C21 C8 178.2(2) ?
C19 C20 C21 C16 -1.6(3) ?
C15 C16 C21 C8 2.6(3) ?
C17 C16 C21 C8 -178.3(2) ?
C15 C16 C21 C20 -177.6(2) ?
C17 C16 C21 C20 1.5(3) ?

loop_
_cod_related_entry_id
_cod_related_entry_database
_cod_related_entry_code
1 ChemSpider 8240814
